data_7133805
loop_
_publ_author_name
'Qiu, Xujun'
'Cai, Qianyu'
'Pohl, Eric'
'Jung, Andr&#xe9;'
'Su, Haopu'
'Fuhr, Olaf'
'Schepers, Ute'
'Br&#xe4;se, Stefan'

_publ_section_title
;
 A simple method to modulate the selectivity of aryl azide photolysis
 using cucurbit[8]uril.
;
_journal_issue 88
_journal_name_full 'Chemical communications (Cambridge, England)'
_journal_page_first 12852
_journal_page_last 12855
_journal_paper_doi 10.1039/d4cc04209c
_journal_volume 60
_journal_year 2024
_chemical_formula_moiety 'C26 H23 N2, C4 H F6 O4'
_chemical_formula_sum 'C30 H24 F6 N2 O4'
_chemical_formula_weight 590.51
_space_group_crystal_system monoclinic
_space_group_IT_number 14
_space_group_name_Hall '-P 2ybc'
_space_group_name_H-M_alt 'P 1 21/c 1'
_atom_sites_solution_hydrogens mixed
_atom_sites_solution_primary dual
_audit_creation_date 2024-06-04
_audit_creation_method
;
Olex2 1.5
(compiled 2024.02.16 svn.r378c4104 for OlexSys, GUI svn.r6928)
;
_audit_update_record
;
2024-08-12 deposited with the CCDC.	2024-10-02 downloaded from the CCDC.
;
_cell_angle_alpha 90
_cell_angle_beta 106.847(2)
_cell_angle_gamma 90
_cell_formula_units_Z 4
_cell_length_a 10.4972(3)
_cell_length_b 20.6410(5)
_cell_length_c 12.7749(4)
_cell_measurement_reflns_used 17025
_cell_measurement_temperature 180
_cell_measurement_theta_max 58.90
_cell_measurement_theta_min 3.73
_cell_volume 2649.18(13)
_computing_cell_refinement
;
X-Area Recipe 2.0.1 (STOE, 2023)
;
_computing_data_collection
;
X-Area Pilatus3_SV 1.31.192.0 (STOE, 2023)
;
_computing_data_reduction
;
X-Area Integrate 2.5.15.0 (STOE, 2023)
X-Area LANA 2.7.12 (STOE, 2023)
;
_computing_molecular_graphics 'Olex2 1.5 (Dolomanov et al., 2009)'
_computing_publication_material
;
STOE & Cie GmbH, X-Area, software package for collecting single-crystal or
multi-domain crystal data on STOE area-detector diffractometers, for image 
processing, for the correction and scaling of reflection intensities and 
for outlier rejection, version 2.3, Darmstadt 2023
;
_computing_structure_refinement 'SHELXL 2018/3 (Sheldrick, 2015)'
_computing_structure_solution 'SHELXT  (Sheldrick, 2015)'
_diffrn_ambient_temperature 180
_diffrn_detector 'Eiger R 4M'
_diffrn_detector_area_resol_mean 13.33
_diffrn_detector_type DECTRIS
_diffrn_measured_fraction_theta_full 0.995
_diffrn_measured_fraction_theta_max 0.993
_diffrn_measurement_details
;
 1523 frames, detector distance = 80 mm
;
_diffrn_measurement_device 'Eulerian 4-circle diffractometer'
_diffrn_measurement_device_type 'Stoe StadiVari'
_diffrn_measurement_method 'rotation method, \w scans'
_diffrn_radiation_collimation '1.2 0.6 mm diameter'
_diffrn_radiation_monochromator 'Graded multilayer mirror'
_diffrn_radiation_polarisn_norm 0
_diffrn_radiation_probe x-ray
_diffrn_radiation_type 'Ga K\a'
_diffrn_radiation_wavelength 1.34143
_diffrn_reflns_av_R_equivalents 0.0374
_diffrn_reflns_av_unetI/netI 0.0344
_diffrn_reflns_Laue_measured_fraction_full 0.995
_diffrn_reflns_Laue_measured_fraction_max 0.993
_diffrn_reflns_limit_h_max 13
_diffrn_reflns_limit_h_min -7
_diffrn_reflns_limit_k_max 25
_diffrn_reflns_limit_k_min -25
_diffrn_reflns_limit_l_max 13
_diffrn_reflns_limit_l_min -16
_diffrn_reflns_number 34124
_diffrn_reflns_point_group_measured_fraction_full 0.995
_diffrn_reflns_point_group_measured_fraction_max 0.993
_diffrn_reflns_theta_full 53.597
_diffrn_reflns_theta_max 57.496
_diffrn_reflns_theta_min 4.588
_diffrn_source 'Metal Jet D2+'
_diffrn_source_current 3.57
_diffrn_source_power 0.250
_diffrn_source_target Ga
_diffrn_source_type 'Metal Jet D2+'
_diffrn_source_voltage 70
_exptl_absorpt_coefficient_mu 0.699
_exptl_absorpt_correction_T_max 0.9437
_exptl_absorpt_correction_T_min 0.8704
_exptl_absorpt_correction_type multi-scan
_exptl_absorpt_process_details
;
STOE LANA, absorption correction by scaling of reflection intensities.
J. Koziskova, F. Hahn, J. Richter, J. Kozisek, "Comparison of different
absorption corrections on the model structure of tetrakis(\m~2~-acetato)-
diaqua-di-copper(II)", Acta Chimica Slovaca, vol. 9, no. 2, 2016, pp. 136 - 140.
Afterwards a spherical absorption correction was performed within STOE LANA.
;
_exptl_crystal_colour orange
_exptl_crystal_colour_primary orange
_exptl_crystal_density_diffrn 1.481
_exptl_crystal_density_method 'not measured'
_exptl_crystal_description plate
_exptl_crystal_F_000 1216
_exptl_crystal_size_max 0.14
_exptl_crystal_size_mid 0.12
_exptl_crystal_size_min 0.03
_exptl_crystal_size_rad 0.050
_refine_diff_density_max 0.508
_refine_diff_density_min -0.612
_refine_diff_density_rms 0.051
_refine_ls_extinction_method none
_refine_ls_goodness_of_fit_ref 1.081
_refine_ls_hydrogen_treatment mixed
_refine_ls_matrix_type full
_refine_ls_number_parameters 384
_refine_ls_number_reflns 5479
_refine_ls_number_restraints 0
_refine_ls_restrained_S_all 1.081
_refine_ls_R_factor_all 0.0804
_refine_ls_R_factor_gt 0.0534
_refine_ls_shift/su_max 0.000
_refine_ls_shift/su_mean 0.000
_refine_ls_structure_factor_coef Fsqd
_refine_ls_weighting_details 'w=1/[\s^2^(Fo^2^)+(0.0985P)^2^] where P=(Fo^2^+2Fc^2^)/3'
_refine_ls_weighting_scheme calc
_refine_ls_wR_factor_gt 0.1567
_refine_ls_wR_factor_ref 0.1665
_reflns_Friedel_coverage 0.000
_reflns_number_gt 3478
_reflns_number_total 5479
_reflns_threshold_expression 'I > 2\s(I)'
_cod_data_source_file d4cc04209c2.cif
_cod_data_source_block xqr320suva
_cod_depositor_comments 'Adding full bibliography for 7133804--7133806.cif.'
_cod_database_code 7133805
_shelx_shelxl_version_number 2018/3
_shelx_space_group_comment
;
The symmetry employed for this shelxl refinement is uniquely defined
by the following loop, which should always be used as a source of
symmetry information in preference to the above space-group names.
They are only intended as comments.
;
_olex2_refinement_description
;
1. Fixed Uiso
 At 1.2 times of:
  All C(H) groups, All C(H,H) groups
 At 1.5 times of:
  All C(H,H,H) groups
2.a Secondary CH2 refined with riding coordinates:
 C7(H7A,H7B), C8(H8A,H8B), C15(H15A,H15B), C16(H16A,H16B)
2.b Aromatic/amide H refined with riding coordinates:
 C3(H3), C5(H5), C6(H6), C10(H10), C11(H11), C13(H13), C14(H14), C17(H17),
 C21(H21), C22(H22), C23(H23), C24(H24)
2.c Idealised Me refined as rotating group:
 C26(H26A,H26B,H26C)
;
_olex2_submission_special_instructions 'No special instructions were received'
_stoe_detector_distance '80.0 mm'
_stoe_detector_pixelsize_x '0.075 mm'
_stoe_detector_pixelsize_y '0.075 mm'
_stoe_detector_size_x '15.5 cm'
_stoe_detector_size_y '16.2 cm'
_stoe_evaluation_integration_a 18.0
_stoe_evaluation_integration_b 0.4
_stoe_evaluation_integration_ems 0.014
_stoe_evaluation_lana_bis_l_even_max -
_stoe_evaluation_lana_bis_l_odd_max -
_stoe_evaluation_lana_bos_l_even_max 4
_stoe_evaluation_lana_bos_l_odd_max 1
_stoe_evaluation_lana_completeness 98.2
_stoe_evaluation_lana_dxs_max_order -
_stoe_evaluation_lana_dys_max_order -
_stoe_evaluation_lana_fs_max_order 3
_stoe_evaluation_lana_max_2theta_available 118.2
_stoe_evaluation_lana_max_2theta_desired 118.2
_stoe_evaluation_lana_mean_redundancy 6.1
_stoe_evaluation_lana_number_refls_after_or 34728
_stoe_evaluation_lana_number_refls_outliers 2205
_stoe_evaluation_lana_number_refls_total 36933
_stoe_evaluation_lana_number_refls_unique 5708
_stoe_evaluation_lana_number_refls_written 34728
_stoe_evaluation_lana_or_c1 0.035
_stoe_evaluation_lana_or_c2 0
_stoe_evaluation_lana_or_c3 0
_stoe_evaluation_lana_or_c4 0.7
_stoe_evaluation_lana_point_group 2/m
_stoe_evaluation_lana_table
;
#----------------------------------------------------------------------------
2Theta          13.6   26.0   38.4   50.8   63.2   75.6   88.0  100.4  112.8
#----------------------------------------------------------------------------
<Resolution>    4.80   2.79   1.99   1.56   1.28   1.09   0.97   0.87   0.81
N(total)          89    442   2922   4906   5798   5870   6728   6334   3844
<Redundancy>     2.0    2.8    8.3    8.7    7.7    6.2    6.4    5.5    3.9
Complet. [%%]    88.9   92.7  100.0  100.0  100.0   99.6  100.0   99.8   92.3
<I/sigma>      173.3   89.3   36.8   18.8    9.1    6.6    3.0    1.5    1.2
R(int)         0.010  0.010  0.016  0.022  0.040  0.052  0.105  0.192  0.212
#----------------------------------------------------------------------------
;
_stoe_measurement_identifier XQR320SUVA
_stoe_measurement_max_exposure_per_frame '1.5 s'
_stoe_measurement_mean_exposure_per_frame '1.5 s'
_stoe_measurement_min_exposure_per_frame '1.5 s'
_stoe_measurement_total_exposure_time '38 min'
_stoe_measurement_total_frame_number 1523
_stoe_measurement_total_run_number 23
_stoe_measurement_tube_power '250 W'

loop_
_space_group_symop_operation_xyz
'x, y, z'
'-x, y+1/2, -z+1/2'
'-x, -y, -z'
'x, -y-1/2, z-1/2'

loop_
_atom_site_label
_atom_site_type_symbol
_atom_site_fract_x
_atom_site_fract_y
_atom_site_fract_z
_atom_site_U_iso_or_equiv
_atom_site_adp_type
_atom_site_occupancy
_atom_site_site_symmetry_order
_atom_site_calc_flag
_atom_site_refinement_flags_posn
_atom_site_refinement_flags_adp
_atom_site_refinement_flags_occupancy
_atom_site_disorder_assembly
_atom_site_disorder_group
F1 F 0.07848(16) 0.08273(9) 0.4138(3) 0.1236(10) Uani 1 1 d . . . . .
F2 F 0.09212(18) 0.16718(13) 0.32578(17) 0.1106(8) Uani 1 1 d . . . . .
F3 F 0.07960(17) 0.17480(10) 0.48409(18) 0.0902(6) Uani 1 1 d . . . . .
F4 F 0.7904(2) 0.02785(11) 0.4006(3) 0.1521(13) Uani 1 1 d . . . . .
F5 F 0.80805(19) 0.11897(15) 0.34117(19) 0.1260(10) Uani 1 1 d . . . . .
F6 F 0.82831(17) 0.10614(14) 0.50481(16) 0.1147(9) Uani 1 1 d . . . . .
O1 O 0.33110(17) 0.09329(10) 0.41905(16) 0.0665(6) Uani 1 1 d . . . . .
H1 H 0.449(4) 0.0944(17) 0.448(3) 0.110(12) Uiso 1 1 d . . . . .
O2 O 0.34031(18) 0.17699(10) 0.52907(18) 0.0722(6) Uani 1 1 d . . . . .
O3 O 0.57085(17) 0.08469(12) 0.46644(14) 0.0676(6) Uani 1 1 d . . . . .
O4 O 0.54830(17) 0.11358(9) 0.29430(14) 0.0549(5) Uani 1 1 d . . . . .
C27 C 0.2835(2) 0.13843(11) 0.46238(19) 0.0374(5) Uani 1 1 d . . . . .
C28 C 0.1326(2) 0.13978(12) 0.4222(2) 0.0488(7) Uani 1 1 d . . . . .
C29 C 0.6116(2) 0.09648(11) 0.3847(2) 0.0375(5) Uani 1 1 d . . . . .
C30 C 0.7599(2) 0.08576(14) 0.4094(2) 0.0490(6) Uani 1 1 d . . . . .
N1 N 0.22543(17) 0.54333(8) 0.67605(14) 0.0315(4) Uani 1 1 d . . . . .
N2 N 0.24735(16) 0.37870(8) 0.57691(15) 0.0320(4) Uani 1 1 d . . . . .
C1 C 0.17584(19) 0.59376(10) 0.60366(17) 0.0301(5) Uani 1 1 d . . . . .
C2 C 0.14103(18) 0.57134(10) 0.49497(17) 0.0294(5) Uani 1 1 d . . . . .
C3 C 0.1257(2) 0.61800(10) 0.41064(19) 0.0342(5) Uani 1 1 d . . . . .
H3 H 0.103899 0.604835 0.336282 0.041 Uiso 1 1 calc R U . . .
C4 C 0.1428(2) 0.68266(11) 0.4380(2) 0.0382(5) Uani 1 1 d . . . . .
C5 C 0.1485(2) 0.70237(11) 0.5452(2) 0.0399(6) Uani 1 1 d . . . . .
H5 H 0.140299 0.747090 0.559639 0.048 Uiso 1 1 calc R U . . .
C6 C 0.1656(2) 0.65884(10) 0.6287(2) 0.0372(5) Uani 1 1 d . . . . .
H6 H 0.170272 0.672400 0.700738 0.045 Uiso 1 1 calc R U . . .
C7 C 0.1907(2) 0.72951(12) 0.3677(2) 0.0473(6) Uani 1 1 d . . . . .
H7A H 0.158023 0.773500 0.377055 0.057 Uiso 1 1 calc R U . . .
H7B H 0.153384 0.717129 0.289900 0.057 Uiso 1 1 calc R U . . .
C8 C 0.3479(3) 0.73058(13) 0.3980(2) 0.0523(7) Uani 1 1 d . . . . .
H8A H 0.374577 0.715579 0.333851 0.063 Uiso 1 1 calc R U . . .
H8B H 0.378533 0.775909 0.413022 0.063 Uiso 1 1 calc R U . . .
C9 C 0.4180(2) 0.68956(11) 0.49512(19) 0.0390(6) Uani 1 1 d . . . . .
C10 C 0.4555(2) 0.71360(12) 0.6017(2) 0.0402(6) Uani 1 1 d . . . . .
H10 H 0.460923 0.759103 0.613317 0.048 Uiso 1 1 calc R U . . .
C11 C 0.4853(2) 0.67209(11) 0.6913(2) 0.0392(6) Uani 1 1 d . . . . .
H11 H 0.510362 0.689606 0.763126 0.047 Uiso 1 1 calc R U . . .
C12 C 0.4787(2) 0.60512(11) 0.67691(18) 0.0339(5) Uani 1 1 d . . . . .
C13 C 0.4631(2) 0.58189(11) 0.57177(18) 0.0355(5) Uani 1 1 d . . . . .
H13 H 0.473070 0.536856 0.560970 0.043 Uiso 1 1 calc R U . . .
C14 C 0.4332(2) 0.62311(11) 0.48260(19) 0.0383(5) Uani 1 1 d . . . . .
H14 H 0.422988 0.605911 0.411658 0.046 Uiso 1 1 calc R U . . .
C15 C 0.4702(2) 0.55899(11) 0.76679(19) 0.0422(6) Uani 1 1 d . . . . .
H15A H 0.532897 0.573506 0.836730 0.051 Uiso 1 1 calc R U . . .
H15B H 0.498556 0.515340 0.750376 0.051 Uiso 1 1 calc R U . . .
C16 C 0.3294(2) 0.55437(11) 0.78047(17) 0.0396(6) Uani 1 1 d . . . . .
H16A H 0.327282 0.518458 0.831298 0.048 Uiso 1 1 calc R U . . .
H16B H 0.309463 0.595028 0.813723 0.048 Uiso 1 1 calc R U . . .
C17 C 0.2588(2) 0.42672(10) 0.64904(18) 0.0323(5) Uani 1 1 d . . . . .
H17 H 0.294104 0.418318 0.725086 0.039 Uiso 1 1 calc R U . . .
C18 C 0.21931(19) 0.48854(10) 0.61297(17) 0.0293(5) Uani 1 1 d . . . . .
C19 C 0.16450(18) 0.50308(10) 0.50136(16) 0.0278(5) Uani 1 1 d . . . . .
C20 C 0.15261(19) 0.45152(10) 0.42479(17) 0.0304(5) Uani 1 1 d . . . . .
C21 C 0.0995(2) 0.45950(12) 0.31042(18) 0.0391(6) Uani 1 1 d . . . . .
H21 H 0.066325 0.500623 0.281695 0.047 Uiso 1 1 calc R U . . .
C22 C 0.0953(3) 0.40905(13) 0.2410(2) 0.0502(7) Uani 1 1 d . . . . .
H22 H 0.060372 0.415384 0.164388 0.060 Uiso 1 1 calc R U . . .
C23 C 0.1421(3) 0.34780(13) 0.2818(2) 0.0525(7) Uani 1 1 d . . . . .
H23 H 0.139427 0.313090 0.232358 0.063 Uiso 1 1 calc R U . . .
C24 C 0.1914(2) 0.33740(12) 0.3914(2) 0.0437(6) Uani 1 1 d . . . . .
H24 H 0.221840 0.295544 0.418242 0.052 Uiso 1 1 calc R U . . .
C25 C 0.19709(19) 0.38878(10) 0.46449(18) 0.0329(5) Uani 1 1 d . . . . .
C26 C 0.2875(2) 0.31283(10) 0.6194(2) 0.0454(6) Uani 1 1 d . . . . .
H26A H 0.209590 0.284277 0.600401 0.068 Uiso 1 1 calc R U . . .
H26B H 0.324948 0.314560 0.699066 0.068 Uiso 1 1 calc R U . . .
H26C H 0.354635 0.296017 0.586761 0.068 Uiso 1 1 calc R U . . .

loop_
_atom_site_aniso_label
_atom_site_aniso_U_11
_atom_site_aniso_U_22
_atom_site_aniso_U_33
_atom_site_aniso_U_23
_atom_site_aniso_U_13
_atom_site_aniso_U_12
F1 0.0411(9) 0.0604(12) 0.260(3) -0.0356(15) 0.0288(14) -0.0121(8)
F2 0.0636(12) 0.177(2) 0.0687(14) 0.0180(14) -0.0161(10) 0.0226(13)
F3 0.0536(10) 0.1044(15) 0.1188(17) -0.0333(13) 0.0347(10) 0.0142(9)
F4 0.0623(13) 0.0882(16) 0.298(4) -0.039(2) 0.0402(18) 0.0297(11)
F5 0.0532(11) 0.231(3) 0.0997(17) 0.0615(18) 0.0316(11) -0.0027(14)
F6 0.0408(9) 0.230(3) 0.0641(12) -0.0309(15) 0.0006(9) -0.0059(12)
O1 0.0353(10) 0.1034(16) 0.0590(12) -0.0379(12) 0.0111(9) 0.0068(10)
O2 0.0520(11) 0.0593(12) 0.0867(16) -0.0291(12) -0.0094(10) 0.0035(9)
O3 0.0361(9) 0.1353(19) 0.0330(10) 0.0105(11) 0.0127(8) 0.0166(10)
O4 0.0466(10) 0.0741(13) 0.0389(11) 0.0106(9) 0.0045(8) -0.0023(9)
C27 0.0365(12) 0.0409(13) 0.0315(13) -0.0030(11) 0.0045(10) -0.0016(10)
C28 0.0372(13) 0.0472(15) 0.0582(18) -0.0097(13) 0.0081(12) 0.0022(11)
C29 0.0396(12) 0.0383(13) 0.0335(13) -0.0029(11) 0.0089(10) -0.0005(9)
C30 0.0407(13) 0.0639(18) 0.0449(16) -0.0043(13) 0.0164(12) 0.0008(12)
N1 0.0407(10) 0.0309(10) 0.0238(10) -0.0002(8) 0.0108(8) -0.0031(7)
N2 0.0312(9) 0.0293(10) 0.0346(11) -0.0002(8) 0.0081(8) -0.0040(7)
C1 0.0294(10) 0.0342(12) 0.0291(12) 0.0012(10) 0.0123(8) -0.0007(8)
C2 0.0249(10) 0.0362(12) 0.0273(12) 0.0004(9) 0.0080(8) -0.0018(8)
C3 0.0314(11) 0.0380(12) 0.0302(12) 0.0058(10) 0.0040(9) 0.0014(9)
C4 0.0348(11) 0.0386(13) 0.0391(14) 0.0104(11) 0.0074(10) 0.0058(9)
C5 0.0396(12) 0.0333(12) 0.0480(15) 0.0031(11) 0.0146(11) 0.0077(9)
C6 0.0406(12) 0.0363(13) 0.0407(14) -0.0033(11) 0.0212(10) 0.0040(9)
C7 0.0577(15) 0.0369(13) 0.0450(15) 0.0128(12) 0.0111(11) 0.0007(11)
C8 0.0585(16) 0.0531(16) 0.0466(16) 0.0116(13) 0.0171(12) -0.0100(12)
C9 0.0353(11) 0.0461(14) 0.0390(14) 0.0034(11) 0.0160(10) -0.0075(9)
C10 0.0403(12) 0.0354(13) 0.0457(15) -0.0019(11) 0.0137(11) -0.0049(9)
C11 0.0371(12) 0.0409(13) 0.0378(14) -0.0080(11) 0.0079(10) -0.0023(9)
C12 0.0289(10) 0.0384(13) 0.0319(12) -0.0035(10) 0.0050(9) 0.0008(9)
C13 0.0301(11) 0.0375(12) 0.0399(14) -0.0086(11) 0.0118(9) 0.0003(9)
C14 0.0355(12) 0.0494(15) 0.0342(13) -0.0070(11) 0.0169(10) -0.0074(10)
C15 0.0468(13) 0.0389(13) 0.0318(13) -0.0017(10) -0.0028(10) 0.0014(10)
C16 0.0580(14) 0.0376(13) 0.0201(12) -0.0015(10) 0.0063(10) -0.0038(10)
C17 0.0336(11) 0.0341(12) 0.0280(12) 0.0008(10) 0.0068(9) -0.0063(8)
C18 0.0306(10) 0.0313(11) 0.0273(12) -0.0006(9) 0.0101(9) -0.0040(8)
C19 0.0245(9) 0.0348(11) 0.0250(11) 0.0013(9) 0.0085(8) -0.0032(8)
C20 0.0255(10) 0.0368(12) 0.0288(12) -0.0028(10) 0.0077(8) -0.0060(8)
C21 0.0413(13) 0.0475(14) 0.0266(12) -0.0022(11) 0.0068(10) -0.0073(10)
C22 0.0572(15) 0.0604(17) 0.0308(13) -0.0111(13) 0.0092(11) -0.0104(12)
C23 0.0626(16) 0.0516(16) 0.0456(17) -0.0217(13) 0.0195(13) -0.0100(12)
C24 0.0457(13) 0.0387(13) 0.0475(16) -0.0111(12) 0.0147(11) -0.0054(10)
C25 0.0284(10) 0.0357(12) 0.0349(13) -0.0050(10) 0.0095(9) -0.0065(8)
C26 0.0528(14) 0.0276(12) 0.0522(16) 0.0053(11) 0.0097(12) 0.0000(10)

loop_
_atom_type_symbol
_atom_type_description
_atom_type_scat_dispersion_real
_atom_type_scat_dispersion_imag
_atom_type_scat_source
C C 0.0137 0.0067 'International Tables Vol C Tables 4.2.6.8 and 6.1.1.4'
H H 0.0000 0.0000 'International Tables Vol C Tables 4.2.6.8 and 6.1.1.4'
F F 0.0583 0.0400 'International Tables Vol C Tables 4.2.6.8 and 6.1.1.4'
N N 0.0241 0.0134 'International Tables Vol C Tables 4.2.6.8 and 6.1.1.4'
O O 0.0389 0.0241 'International Tables Vol C Tables 4.2.6.8 and 6.1.1.4'

loop_
_geom_angle_atom_site_label_1
_geom_angle_atom_site_label_2
_geom_angle_atom_site_label_3
_geom_angle
_geom_angle_site_symmetry_1
_geom_angle_site_symmetry_3
_geom_angle_publ_flag
C27 O1 H1 110.9(17) . . ?
C29 O3 H1 113.0(17) . . ?
O1 C27 C28 111.9(2) . . ?
O2 C27 O1 129.0(2) . . ?
O2 C27 C28 119.1(2) . . ?
F1 C28 F2 107.4(3) . . ?
F1 C28 F3 107.3(2) . . ?
F1 C28 C27 113.6(2) . . ?
F2 C28 C27 110.4(2) . . ?
F3 C28 F2 104.5(2) . . ?
F3 C28 C27 113.0(2) . . ?
O3 C29 C30 112.0(2) . . ?
O4 C29 O3 128.6(2) . . ?
O4 C29 C30 119.4(2) . . ?
F4 C30 F5 106.3(3) . . ?
F4 C30 F6 108.0(3) . . ?
F4 C30 C29 113.3(2) . . ?
F5 C30 C29 110.8(2) . . ?
F6 C30 F5 103.8(2) . . ?
F6 C30 C29 114.0(2) . . ?
C1 N1 C16 121.47(17) . . ?
C18 N1 C1 106.28(16) . . ?
C18 N1 C16 123.48(17) . . ?
C17 N2 C25 122.12(18) . . ?
C17 N2 C26 118.05(19) . . ?
C25 N2 C26 119.82(18) . . ?
N1 C1 C2 110.50(18) . . ?
N1 C1 C6 127.5(2) . . ?
C6 C1 C2 121.9(2) . . ?
C1 C2 C3 117.75(19) . . ?
C1 C2 C19 106.06(18) . . ?
C3 C2 C19 133.8(2) . . ?
C2 C3 H3 120.4 . . ?
C4 C3 C2 119.2(2) . . ?
C4 C3 H3 120.4 . . ?
C3 C4 C5 119.4(2) . . ?
C3 C4 C7 120.9(2) . . ?
C5 C4 C7 117.8(2) . . ?
C4 C5 H5 119.1 . . ?
C6 C5 C4 121.7(2) . . ?
C6 C5 H5 119.1 . . ?
C1 C6 H6 121.4 . . ?
C5 C6 C1 117.2(2) . . ?
C5 C6 H6 121.4 . . ?
C4 C7 H7A 109.3 . . ?
C4 C7 H7B 109.3 . . ?
C4 C7 C8 111.62(19) . . ?
H7A C7 H7B 108.0 . . ?
C8 C7 H7A 109.3 . . ?
C8 C7 H7B 109.3 . . ?
C7 C8 H8A 108.6 . . ?
C7 C8 H8B 108.6 . . ?
H8A C8 H8B 107.5 . . ?
C9 C8 C7 114.84(19) . . ?
C9 C8 H8A 108.6 . . ?
C9 C8 H8B 108.6 . . ?
C10 C9 C8 122.5(2) . . ?
C10 C9 C14 116.9(2) . . ?
C14 C9 C8 120.2(2) . . ?
C9 C10 H10 119.4 . . ?
C11 C10 C9 121.1(2) . . ?
C11 C10 H10 119.4 . . ?
C10 C11 H11 119.6 . . ?
C10 C11 C12 120.8(2) . . ?
C12 C11 H11 119.6 . . ?
C11 C12 C15 122.4(2) . . ?
C13 C12 C11 117.2(2) . . ?
C13 C12 C15 120.0(2) . . ?
C12 C13 H13 119.4 . . ?
C14 C13 C12 121.2(2) . . ?
C14 C13 H13 119.4 . . ?
C9 C14 H14 119.5 . . ?
C13 C14 C9 121.1(2) . . ?
C13 C14 H14 119.5 . . ?
C12 C15 H15A 108.9 . . ?
C12 C15 H15B 108.9 . . ?
C12 C15 C16 113.20(18) . . ?
H15A C15 H15B 107.8 . . ?
C16 C15 H15A 108.9 . . ?
C16 C15 H15B 108.9 . . ?
N1 C16 C15 112.92(18) . . ?
N1 C16 H16A 109.0 . . ?
N1 C16 H16B 109.0 . . ?
C15 C16 H16A 109.0 . . ?
C15 C16 H16B 109.0 . . ?
H16A C16 H16B 107.8 . . ?
N2 C17 H17 120.1 . . ?
N2 C17 C18 119.9(2) . . ?
C18 C17 H17 120.1 . . ?
N1 C18 C19 110.70(18) . . ?
C17 C18 N1 127.22(19) . . ?
C17 C18 C19 122.08(19) . . ?
C18 C19 C2 106.35(18) . . ?
C18 C19 C20 117.70(18) . . ?
C20 C19 C2 135.83(19) . . ?
C21 C20 C19 123.5(2) . . ?
C21 C20 C25 117.7(2) . . ?
C25 C20 C19 118.77(19) . . ?
C20 C21 H21 119.6 . . ?
C22 C21 C20 120.8(2) . . ?
C22 C21 H21 119.6 . . ?
C21 C22 H22 119.8 . . ?
C21 C22 C23 120.5(2) . . ?
C23 C22 H22 119.8 . . ?
C22 C23 H23 119.6 . . ?
C24 C23 C22 120.8(2) . . ?
C24 C23 H23 119.6 . . ?
C23 C24 H24 120.2 . . ?
C23 C24 C25 119.7(2) . . ?
C25 C24 H24 120.2 . . ?
N2 C25 C20 119.41(19) . . ?
N2 C25 C24 120.2(2) . . ?
C24 C25 C20 120.4(2) . . ?
N2 C26 H26A 109.5 . . ?
N2 C26 H26B 109.5 . . ?
N2 C26 H26C 109.5 . . ?
H26A C26 H26B 109.5 . . ?
H26A C26 H26C 109.5 . . ?
H26B C26 H26C 109.5 . . ?

loop_
_geom_bond_atom_site_label_1
_geom_bond_atom_site_label_2
_geom_bond_distance
_geom_bond_site_symmetry_2
_geom_bond_publ_flag
F1 C28 1.299(3) . ?
F2 C28 1.309(3) . ?
F3 C28 1.309(3) . ?
F4 C30 1.251(3) . ?
F5 C30 1.320(3) . ?
F6 C30 1.293(3) . ?
O1 H1 1.19(4) . ?
O1 C27 1.259(3) . ?
O2 C27 1.192(3) . ?
O3 H1 1.25(4) . ?
O3 C29 1.262(3) . ?
O4 C29 1.206(3) . ?
C27 C28 1.517(3) . ?
C29 C30 1.512(3) . ?
N1 C1 1.390(3) . ?
N1 C16 1.476(3) . ?
N1 C18 1.379(3) . ?
N2 C17 1.335(3) . ?
N2 C25 1.395(3) . ?
N2 C26 1.479(3) . ?
C1 C2 1.408(3) . ?
C1 C6 1.392(3) . ?
C2 C3 1.419(3) . ?
C2 C19 1.428(3) . ?
C3 H3 0.9500 . ?
C3 C4 1.378(3) . ?
C4 C5 1.414(3) . ?
C4 C7 1.502(3) . ?
C5 H5 0.9500 . ?
C5 C6 1.366(3) . ?
C6 H6 0.9500 . ?
C7 H7A 0.9900 . ?
C7 H7B 0.9900 . ?
C7 C8 1.582(4) . ?
C8 H8A 0.9900 . ?
C8 H8B 0.9900 . ?
C8 C9 1.506(3) . ?
C9 C10 1.394(3) . ?
C9 C14 1.395(3) . ?
C10 H10 0.9500 . ?
C10 C11 1.391(3) . ?
C11 H11 0.9500 . ?
C11 C12 1.394(3) . ?
C12 C13 1.390(3) . ?
C12 C15 1.514(3) . ?
C13 H13 0.9500 . ?
C13 C14 1.383(3) . ?
C14 H14 0.9500 . ?
C15 H15A 0.9900 . ?
C15 H15B 0.9900 . ?
C15 C16 1.541(3) . ?
C16 H16A 0.9900 . ?
C16 H16B 0.9900 . ?
C17 H17 0.9500 . ?
C17 C18 1.379(3) . ?
C18 C19 1.407(3) . ?
C19 C20 1.426(3) . ?
C20 C21 1.414(3) . ?
C20 C25 1.420(3) . ?
C21 H21 0.9500 . ?
C21 C22 1.360(3) . ?
C22 H22 0.9500 . ?
C22 C23 1.401(4) . ?
C23 H23 0.9500 . ?
C23 C24 1.362(4) . ?
C24 H24 0.9500 . ?
C24 C25 1.403(3) . ?
C26 H26A 0.9800 . ?
C26 H26B 0.9800 . ?
C26 H26C 0.9800 . ?

loop_
_geom_torsion_atom_site_label_1
_geom_torsion_atom_site_label_2
_geom_torsion_atom_site_label_3
_geom_torsion_atom_site_label_4
_geom_torsion
_geom_torsion_site_symmetry_1
_geom_torsion_site_symmetry_2
_geom_torsion_site_symmetry_3
_geom_torsion_site_symmetry_4
_geom_torsion_publ_flag
O1 C27 C28 F1 41.5(4) . . . . ?
O1 C27 C28 F2 -79.3(3) . . . . ?
O1 C27 C28 F3 164.1(2) . . . . ?
O2 C27 C28 F1 -137.0(3) . . . . ?
O2 C27 C28 F2 102.2(3) . . . . ?
O2 C27 C28 F3 -14.5(4) . . . . ?
O3 C29 C30 F4 83.2(3) . . . . ?
O3 C29 C30 F5 -157.5(3) . . . . ?
O3 C29 C30 F6 -40.9(3) . . . . ?
O4 C29 C30 F4 -96.0(3) . . . . ?
O4 C29 C30 F5 23.3(3) . . . . ?
O4 C29 C30 F6 139.9(3) . . . . ?
N1 C1 C2 C3 -162.12(17) . . . . ?
N1 C1 C2 C19 2.9(2) . . . . ?
N1 C1 C6 C5 162.6(2) . . . . ?
N1 C18 C19 C2 2.7(2) . . . . ?
N1 C18 C19 C20 179.33(16) . . . . ?
N2 C17 C18 N1 -179.39(18) . . . . ?
N2 C17 C18 C19 1.1(3) . . . . ?
C1 N1 C16 C15 -79.8(2) . . . . ?
C1 N1 C18 C17 179.5(2) . . . . ?
C1 N1 C18 C19 -0.9(2) . . . . ?
C1 C2 C3 C4 -1.2(3) . . . . ?
C1 C2 C19 C18 -3.3(2) . . . . ?
C1 C2 C19 C20 -179.0(2) . . . . ?
C2 C1 C6 C5 -13.9(3) . . . . ?
C2 C3 C4 C5 -12.6(3) . . . . ?
C2 C3 C4 C7 151.2(2) . . . . ?
C2 C19 C20 C21 -4.6(4) . . . . ?
C2 C19 C20 C25 174.9(2) . . . . ?
C3 C2 C19 C18 158.2(2) . . . . ?
C3 C2 C19 C20 -17.6(4) . . . . ?
C3 C4 C5 C6 13.9(3) . . . . ?
C3 C4 C7 C8 -85.4(3) . . . . ?
C4 C5 C6 C1 -0.6(3) . . . . ?
C4 C7 C8 C9 -4.6(3) . . . . ?
C5 C4 C7 C8 78.6(3) . . . . ?
C6 C1 C2 C3 14.9(3) . . . . ?
C6 C1 C2 C19 179.90(18) . . . . ?
C7 C4 C5 C6 -150.4(2) . . . . ?
C7 C8 C9 C10 -89.9(3) . . . . ?
C7 C8 C9 C14 82.2(3) . . . . ?
C8 C9 C10 C11 161.8(2) . . . . ?
C8 C9 C14 C13 -162.1(2) . . . . ?
C9 C10 C11 C12 0.2(3) . . . . ?
C10 C9 C14 C13 10.4(3) . . . . ?
C10 C11 C12 C13 10.3(3) . . . . ?
C10 C11 C12 C15 -161.7(2) . . . . ?
C11 C12 C13 C14 -10.5(3) . . . . ?
C11 C12 C15 C16 78.7(3) . . . . ?
C12 C13 C14 C9 0.1(3) . . . . ?
C12 C15 C16 N1 49.4(3) . . . . ?
C13 C12 C15 C16 -93.1(2) . . . . ?
C14 C9 C10 C11 -10.5(3) . . . . ?
C15 C12 C13 C14 161.8(2) . . . . ?
C16 N1 C1 C2 147.24(19) . . . . ?
C16 N1 C1 C6 -29.6(3) . . . . ?
C16 N1 C18 C17 31.8(3) . . . . ?
C16 N1 C18 C19 -148.63(18) . . . . ?
C17 N2 C25 C20 -2.0(3) . . . . ?
C17 N2 C25 C24 177.6(2) . . . . ?
C17 C18 C19 C2 -177.69(18) . . . . ?
C17 C18 C19 C20 -1.0(3) . . . . ?
C18 N1 C1 C2 -1.2(2) . . . . ?
C18 N1 C1 C6 -178.1(2) . . . . ?
C18 N1 C16 C15 63.2(3) . . . . ?
C18 C19 C20 C21 -179.92(18) . . . . ?
C18 C19 C20 C25 -0.4(3) . . . . ?
C19 C2 C3 C4 -161.0(2) . . . . ?
C19 C20 C21 C22 177.5(2) . . . . ?
C19 C20 C25 N2 1.9(3) . . . . ?
C19 C20 C25 C24 -177.70(19) . . . . ?
C20 C21 C22 C23 0.8(4) . . . . ?
C21 C20 C25 N2 -178.59(18) . . . . ?
C21 C20 C25 C24 1.8(3) . . . . ?
C21 C22 C23 C24 0.6(4) . . . . ?
C22 C23 C24 C25 -0.8(4) . . . . ?
C23 C24 C25 N2 180.0(2) . . . . ?
C23 C24 C25 C20 -0.4(3) . . . . ?
C25 N2 C17 C18 0.5(3) . . . . ?
C25 C20 C21 C22 -2.0(3) . . . . ?
C26 N2 C17 C18 -178.37(19) . . . . ?
C26 N2 C25 C20 176.87(19) . . . . ?
C26 N2 C25 C24 -3.5(3) . . . . ?
